data_1568297
loop_
_publ_author_name
'Schreiber, Eric'
'Brennessel, William W.'
'Matson, Ellen M.'

_publ_section_title
;
 Regioselectivity of concerted proton-electron transfer at the surface of
 a polyoxovanadate cluster.
;
_journal_issue 6
_journal_name_full 'Chemical science'
_journal_page_first 1386
_journal_page_last 1396
_journal_paper_doi 10.1039/d2sc05928b
_journal_volume 14
_journal_year 2023
_chemical_formula_moiety 'C11 H34 O19 V6, 2(C16 H36 N)'
_chemical_formula_sum 'C43 H106 N2 O19 V6'
_chemical_formula_weight 1260.93
_space_group_crystal_system triclinic
_space_group_IT_number 2
_space_group_name_Hall '-P 1'
_space_group_name_H-M_alt 'P -1'
_atom_sites_solution_hydrogens mixed
_atom_sites_solution_primary dual
_atom_sites_solution_secondary difmap
_audit_creation_date 2022-02-22
_audit_creation_method
;
Olex2 1.5
(compiled 2021.12.09 svn.r5202d8cf for OlexSys, GUI svn.r6439)
;
_audit_update_record
;
2022-10-25 deposited with the CCDC.	2023-01-18 downloaded from the CCDC.
;
_cell_angle_alpha 95.1060(10)
_cell_angle_beta 115.5700(10)
_cell_angle_gamma 113.8640(10)
_cell_formula_units_Z 1
_cell_length_a 11.98260(10)
_cell_length_b 11.99650(10)
_cell_length_c 13.43130(10)
_cell_measurement_reflns_used 33917
_cell_measurement_temperature 100.00(10)
_cell_measurement_theta_max 79.6000
_cell_measurement_theta_min 3.8440
_cell_volume 1509.23(3)
_computing_cell_refinement 'CrysAlisPro 1.171.41.120a (Rigaku OD, 2021)'
_computing_data_collection 'CrysAlisPro 1.171.41.120a (Rigaku OD, 2021)'
_computing_data_reduction 'CrysAlisPro 1.171.41.120a (Rigaku OD, 2021)'
_computing_molecular_graphics 'Olex2 1.5 (Dolomanov et al., 2009)'
_computing_publication_material 'Olex2 1.5 (Dolomanov et al., 2009)'
_computing_structure_refinement 'SHELXL 2018/3 (Sheldrick, 2015b)'
_computing_structure_solution 'SHELXT 2018/2 (Sheldrick, 2015a)'
_diffrn_ambient_environment N~2~
_diffrn_ambient_temperature 100.00(10)
_diffrn_detector 'Hybrid Pixel Array Detector'
_diffrn_detector_area_resol_mean 10.0000
_diffrn_detector_type HyPix
_diffrn_measured_fraction_theta_full 0.997
_diffrn_measured_fraction_theta_max 0.980
_diffrn_measurement_details
;
List of Runs (angles in degrees, time in seconds):

  # Type    Start    End  Width  t~exp~   \w     \q     \k     \f   Frames
#--------------------------------------------------------------------------
  1  \w     25.00 119.00   0.50    0.09    --   47.30  77.00   0.00  188
  2  \w     25.00 119.00   0.50    0.09    --   47.30  77.00  30.00  188
  3  \w     25.00 119.00   0.50    0.09    --   47.30  77.00 120.00  188
  4  \w     25.00 119.00   0.50    0.09    --   47.30  77.00 -30.00  188
  5  \w     25.00 119.00   0.50    0.09    --   47.30  77.00-120.00  188
  6  \w     25.00 119.00   0.50    0.09    --   47.30  77.00-150.00  188
  7  \w     32.00 119.00   0.50    0.09    --   47.30  57.00-150.00  174
  8  \w     32.00 119.00   0.50    0.09    --   47.30  57.00 -30.00  174
  9  \w     32.00 119.00   0.50    0.09    --   47.30  57.00  90.00  174
 10  \w    -16.00  28.00   0.50    0.09    --  -47.30  19.00  60.00   88
 11  \w    -16.00  28.00   0.50    0.09    --  -47.30  19.00  90.00   88
 12  \w    -16.00  28.00   0.50    0.09    --  -47.30  19.00 150.00   88
 13  \w    -16.00  28.00   0.50    0.09    --  -47.30  19.00   0.00   88
 14  \w    -16.00  28.00   0.50    0.09    --  -47.30  19.00 -60.00   88
 15  \w    -16.00  28.00   0.50    0.09    --  -47.30  19.00-150.00   88
 16  \w     91.00 178.00   0.50    0.37    --  113.25  77.00  60.00  174
 17  \w    101.00 178.00   0.50    0.37    --  113.25  45.00  30.00  154
 18  \w    101.00 178.00   0.50    0.37    --  113.25  45.00 -60.00  154
 19  \w     91.00 178.00   0.50    0.37    --  113.25  77.00 -30.00  174
 20  \w    101.00 178.00   0.50    0.37    --  113.25  30.00   0.00  154
 21  \w    100.00 178.00   0.50    0.37    --  113.25  15.00  90.00  156
 22  \w    101.00 178.00   0.50    0.37    --  113.25  45.00 -90.00  154
 23  \w    101.00 178.00   0.50    0.37    --  113.25  30.00-150.00  154
 24  \w    101.00 178.00   0.50    0.37    --  113.25  30.00-180.00  154
 25  \w    100.00 178.00   0.50    0.37    --  113.25  15.00 -90.00  156
 26  \w    100.00 178.00   0.50    0.37    --  113.25  15.00 150.00  156
 27  \w     42.00  79.00   0.50    0.37    --  113.25 -61.00  60.00   74
 28  \w     42.00  79.00   0.50    0.37    --  113.25 -61.00  30.00   74
 29  \w    -24.00  70.00   0.50    0.09    --   47.30 -77.00  30.00  188
 30  \w     42.00  79.00   0.50    0.37    --  113.25 -61.00   0.00   74
 31  \w     42.00  79.00   0.50    0.37    --  113.25 -61.00 -30.00   74
 32  \w     42.00  79.00   0.50    0.37    --  113.25 -61.00-120.00   74
 33  \w     42.00  79.00   0.50    0.37    --  113.25 -61.00-180.00   74
 34  \w     95.00 178.00   0.50    0.37    --  113.25 125.00  90.00  166
 35  \w     42.00  79.00   0.50    0.37    --  113.25 -61.00  90.00   74
 36  \w     42.00  79.00   0.50    0.37    --  113.25 -61.00 120.00   74
 37  \w     42.00 106.00   0.50    0.37    --  113.25 -94.00 150.00  128
 38  \w     42.00 111.00   0.50    0.37    --  113.25-125.00 120.00  138
 39  \w     42.00 111.00   0.50    0.37    --  113.25-125.00 150.00  138
 40  \w     42.00 106.00   0.50    0.37    --  113.25 -94.00  90.00  128
 41  \w     42.00 111.00   0.50    0.37    --  113.25-125.00   0.00  138
 42  \w     42.00 106.00   0.50    0.37    --  113.25 -94.00 -90.00  128
 43  \w     42.00 106.00   0.50    0.37    --  113.25 -94.00-120.00  128
 44  \w     42.00 106.00   0.50    0.37    --  113.25 -94.00-150.00  128
 45  \w     42.00 106.00   0.50    0.37    --  113.25 -94.00-180.00  128
 46  \w     34.00  95.00   0.50    0.09    --   47.30-125.00-150.00  122
 47  \w     42.00 106.00   0.50    0.37    --  113.25 -94.00   0.00  128
 48  \w     42.00 106.00   0.50    0.37    --  113.25 -94.00  30.00  128
 49  \w     42.00 106.00   0.50    0.37    --  113.25 -94.00 120.00  128
 50  \w   -163.00 -69.00   0.50    0.37    --  -91.75 -77.00-132.24  188
 51  \w   -163.00 -69.00   0.50    0.37    --  -91.75 -77.00 -95.96  188
 52  \w   -163.00 -69.00   0.50    0.37    --  -91.75 -77.00  30.00  188
 53  \w   -163.00 -69.00   0.50    0.37    --  -91.75 -77.00 -30.00  188
 54  \w   -163.00 -69.00   0.50    0.37    --  -91.75 -77.00  60.00  188
 55  \w   -163.00 -69.00   0.50    0.37    --  -91.75 -77.00 120.00  188
 56  \w   -163.00 -69.00   0.50    0.37    --  -91.75 -77.00 163.51  188
 57  \w   -163.00 -69.00   0.50    0.37    --  -91.75 -77.00 150.00  188
 58  \w   -163.00 -71.00   0.50    0.37    --  -91.75 -71.00  88.83  184
 59  \w   -163.00 -72.00   0.50    0.37    --  -91.75 -69.00  69.88  182
 60  \w   -163.00 -70.00   0.50    0.37    --  -91.75 -74.00 -17.11  186
 61  \w   -163.00 -77.00   0.50    0.37    --  -91.75 -57.00 -74.24  172
 62  \w    -65.00 -19.00   0.50    0.37    --  -91.75  61.00-150.00   92
 63  \w   -163.00 -75.00   0.50    0.37    --  -91.75 -61.00-180.00  176
 64  \w   -163.00 -73.00   0.50    0.37    --  -91.75-125.00-150.00  180
 65  \w   -119.00 -73.00   0.50    0.09    --  -47.30-125.00-180.00   92
 66  \w   -119.00 -73.00   0.50    0.09    --  -47.30-125.00-150.00   92
 67  \w   -119.00 -73.00   0.50    0.09    --  -47.30-125.00  60.00   92
;
_diffrn_measurement_device 'four-circle diffractometer'
_diffrn_measurement_device_type 'XtaLAB Synergy, Dualflex, HyPix'
_diffrn_measurement_method '\w scans'
_diffrn_orient_matrix_type 'CrysAlisPro convention (1999,Acta A55,543-557)'
_diffrn_orient_matrix_UB_11 -0.1058053000
_diffrn_orient_matrix_UB_12 -0.0020559000
_diffrn_orient_matrix_UB_13 0.0369147000
_diffrn_orient_matrix_UB_21 0.0415540000
_diffrn_orient_matrix_UB_22 0.1392875000
_diffrn_orient_matrix_UB_23 -0.0006596000
_diffrn_orient_matrix_UB_31 -0.1179641000
_diffrn_orient_matrix_UB_32 -0.0505576000
_diffrn_orient_matrix_UB_33 -0.1290093000
_diffrn_radiation_monochromator mirror
_diffrn_radiation_probe x-ray
_diffrn_radiation_type 'Cu K\a'
_diffrn_radiation_wavelength 1.54184
_diffrn_reflns_av_R_equivalents 0.0426
_diffrn_reflns_av_unetI/netI 0.0214
_diffrn_reflns_Laue_measured_fraction_full 0.997
_diffrn_reflns_Laue_measured_fraction_max 0.980
_diffrn_reflns_limit_h_max 15
_diffrn_reflns_limit_h_min -15
_diffrn_reflns_limit_k_max 15
_diffrn_reflns_limit_k_min -15
_diffrn_reflns_limit_l_max 16
_diffrn_reflns_limit_l_min -17
_diffrn_reflns_number 51188
_diffrn_reflns_point_group_measured_fraction_full 0.997
_diffrn_reflns_point_group_measured_fraction_max 0.980
_diffrn_reflns_theta_full 74.504
_diffrn_reflns_theta_max 80.300
_diffrn_reflns_theta_min 3.850
_diffrn_source 'micro-focus sealed X-ray tube'
_diffrn_source_type 'PhotonJet (Cu) X-ray Source'
_exptl_absorpt_coefficient_mu 8.021
_exptl_absorpt_correction_T_max 1.00000
_exptl_absorpt_correction_T_min 0.78086
_exptl_absorpt_correction_type multi-scan
_exptl_absorpt_process_details
;
CrysAlisPro 1.171.41.120a (Rigaku Oxford Diffraction, 2021)
Empirical absorption correction using spherical harmonics,
implemented in SCALE3 ABSPACK scaling algorithm.
;
_exptl_crystal_colour blue
_exptl_crystal_colour_primary blue
_exptl_crystal_density_diffrn 1.387
_exptl_crystal_description block
_exptl_crystal_F_000 668
_exptl_crystal_size_max 0.149
_exptl_crystal_size_mid 0.103
_exptl_crystal_size_min 0.097
_refine_diff_density_max 1.082
_refine_diff_density_min -1.015
_refine_diff_density_rms 0.064
_refine_ls_extinction_method none
_refine_ls_goodness_of_fit_ref 1.078
_refine_ls_hydrogen_treatment constr
_refine_ls_matrix_type full
_refine_ls_number_parameters 349
_refine_ls_number_reflns 6475
_refine_ls_number_restraints 9
_refine_ls_restrained_S_all 1.079
_refine_ls_R_factor_all 0.0378
_refine_ls_R_factor_gt 0.0361
_refine_ls_shift/su_max 0.001
_refine_ls_shift/su_mean 0.000
_refine_ls_structure_factor_coef Fsqd
_refine_ls_weighting_details 'w=1/[\s^2^(Fo^2^)+(0.0410P)^2^+1.5174P] where P=(Fo^2^+2Fc^2^)/3'
_refine_ls_weighting_scheme calc
_refine_ls_wR_factor_gt 0.0935
_refine_ls_wR_factor_ref 0.0945
_reflns_Friedel_coverage 0.000
_reflns_number_gt 6129
_reflns_number_total 6475
_reflns_threshold_expression 'I > 2\s(I)'
_cod_data_source_file d2sc05928b2.cif
_cod_data_source_block mates20
_cod_depositor_comments 'Adding full bibliography for 1568296--1568297.cif.'
_cod_database_code 1568297
_shelx_shelxl_version_number 2018/3
_shelx_space_group_comment
;
The symmetry employed for this shelxl refinement is uniquely defined
by the following loop, which should always be used as a source of
symmetry information in preference to the above space-group names.
They are only intended as comments.
;
_olex2_refinement_description
;
1. Fixed Uiso
 At 1.2 times of:
  All C(H,H) groups, All O(H) groups
 At 1.5 times of:
  All C(H,H,H) groups
2. Restrained distances
 O7-C4 \\sim O7-C4'
 with sigma of 0.04
3. Uiso/Uaniso restraints and constraints
Uanis(C4') \\sim Ueq: with sigma of 0.001 and sigma for terminal atoms of 0.002
4. Others
 1*[Sof(H4)+Sof(C1)+Sof(H1A)+Sof(H1B)+Sof(H1C)]+1*[Sof(H5)+Sof(C2)+Sof(H2A)+
 Sof(H2B)+Sof(H2C)]+1*[Sof(H6)+Sof(C3)+Sof(H3A)+Sof(H3B)+Sof(H3C)]+1*[Sof(C4)+
 Sof(H4A)+Sof(H4B)+Sof(H4C)]+1*[Sof(C4')+Sof(H4'A)+Sof(H4'B)+Sof(H4'C)]+1*
 [Sof(H8)+Sof(C5)+Sof(H5A)+Sof(H5B)+Sof(H5C)]=4.5 with esd of 0.0001
 1*[Sof(C4)+Sof(H4A)+Sof(H4B)+Sof(H4C)]+1*[Sof(C4')+Sof(H4'A)+Sof(H4'B)+
 Sof(H4'C)]-1*[Sof(H7)]=0 with esd of 0.0001
 Sof(H4)=1-FVAR(1)
 Sof(C1)=Sof(H1A)=Sof(H1B)=Sof(H1C)=FVAR(1)
 Sof(H5)=1-FVAR(2)
 Sof(C2)=Sof(H2A)=Sof(H2B)=Sof(H2C)=FVAR(2)
 Sof(H6)=1-FVAR(3)
 Sof(C3)=Sof(H3A)=Sof(H3B)=Sof(H3C)=FVAR(3)
 Sof(C4)=Sof(H4A)=Sof(H4B)=Sof(H4C)=FVAR(4)
 Sof(C4')=Sof(H4'A)=Sof(H4'B)=Sof(H4'C)=FVAR(5)
 Sof(H8)=1-FVAR(6)
 Sof(C5)=Sof(H5A)=Sof(H5B)=Sof(H5C)=FVAR(6)
5.a Riding coordinates:
 O4(H4), O5(H5), O6(H6), O7(H7), O8(H8)
5.b Secondary CH2 refined with riding coordinates:
 C7(H7A,H7B), C8(H8A,H8B), C9(H9A,H9B), C11(H11A,H11B), C12(H12A,H12B),
 C13(H13A,H13B), C15(H15A,H15B), C16(H16A,H16B), C17(H17A,H17B), C19(H19A,H19B),
  C20(H20A,H20B), C21(H21A,H21B)
5.c Idealised Me refined as rotating group:
 C1(H1A,H1B,H1C), C2(H2A,H2B,H2C), C3(H3A,H3B,H3C), C4(H4A,H4B,H4C), C4'(H4'A,
 H4'B,H4'C), C5(H5A,H5B,H5C), C6(H6A,H6B,H6C), C10(H10A,H10B,H10C), C14(H14A,
 H14B,H14C), C18(H18A,H18B,H18C), C22(H22A,H22B,H22C)
;
_olex2_submission_original_sample_id mates20
_olex2_submission_special_instructions 'No special instructions were received'
_oxdiff_exptl_absorpt_empirical_details
;
Empirical correction (ABSPACK) includes:
- Absorption correction using spherical harmonics
- Frame scaling
;
_oxdiff_exptl_absorpt_empirical_full_max 1.353
_oxdiff_exptl_absorpt_empirical_full_min 0.821

loop_
_space_group_symop_operation_xyz
'x, y, z'
'-x, -y, -z'

loop_
_atom_site_label
_atom_site_type_symbol
_atom_site_fract_x
_atom_site_fract_y
_atom_site_fract_z
_atom_site_U_iso_or_equiv
_atom_site_adp_type
_atom_site_occupancy
_atom_site_site_symmetry_order
_atom_site_calc_flag
_atom_site_refinement_flags_posn
_atom_site_refinement_flags_adp
_atom_site_refinement_flags_occupancy
_atom_site_disorder_assembly
_atom_site_disorder_group
V1 V 0.83658(3) 0.78898(3) 0.38156(3) 0.02470(10) Uani 1 1 d . . . . .
V2 V 1.09588(4) 1.03045(3) 0.38083(3) 0.02399(9) Uani 1 1 d . . . . .
V3 V 0.84372(3) 1.06522(3) 0.38992(3) 0.01997(9) Uani 1 1 d . . . . .
O1 O 0.72126(17) 0.64329(15) 0.29687(17) 0.0398(4) Uani 1 1 d . . . . .
O2 O 1.16500(19) 1.05339(18) 0.29991(16) 0.0384(4) Uani 1 1 d . . . . .
O3 O 0.73551(15) 1.11199(14) 0.31305(14) 0.0271(3) Uani 1 1 d . . . . .
O4 O 0.94135(16) 0.84634(14) 0.29671(13) 0.0291(3) Uani 1 1 d . . . . .
H4 H 0.961730 0.792888 0.273728 0.035 Uiso 0.268(3) 1 d R U P A 2
C1 C 0.9748(4) 0.7585(3) 0.2590(3) 0.0351(7) Uani 0.732(3) 1 d . . P A 1
H1A H 1.058428 0.763841 0.324620 0.053 Uiso 0.732(3) 1 calc R U P A 1
H1B H 0.995490 0.778806 0.197705 0.053 Uiso 0.732(3) 1 calc R U P A 1
H1C H 0.894127 0.671270 0.228134 0.053 Uiso 0.732(3) 1 calc R U P A 1
O5 O 0.72740(15) 0.87720(14) 0.30735(14) 0.0307(3) Uani 1 1 d . . . . .
H5 H 0.647954 0.838355 0.243648 0.037 Uiso 0.070(3) 1 d R U P B 2
C2 C 0.5992(3) 0.8145(2) 0.2046(2) 0.0390(7) Uani 0.930(3) 1 d . . P B 1
H2A H 0.606584 0.765583 0.147471 0.058 Uiso 0.930(3) 1 calc R U P B 1
H2B H 0.573640 0.877507 0.174929 0.058 Uiso 0.930(3) 1 calc R U P B 1
H2C H 0.525899 0.755519 0.217943 0.058 Uiso 0.930(3) 1 calc R U P B 1
O6 O 0.78078(15) 0.79315(13) 0.50236(15) 0.0290(3) Uani 1 1 d . . . . .
H6 H 0.769458 0.730669 0.529553 0.035 Uiso 0.059(3) 1 d R U P C 2
C3 C 0.7617(3) 0.6880(2) 0.5481(3) 0.0388(7) Uani 0.941(3) 1 d . . P C 1
H3A H 0.695342 0.606657 0.483727 0.058 Uiso 0.941(3) 1 calc R U P C 1
H3B H 0.723125 0.693617 0.598382 0.058 Uiso 0.941(3) 1 calc R U P C 1
H3C H 0.853450 0.691668 0.593508 0.058 Uiso 0.941(3) 1 calc R U P C 1
O7 O 0.99412(14) 0.76478(12) 0.49303(13) 0.0237(3) Uani 1 1 d D . . . .
H7 H 0.998638 0.695816 0.491987 0.028 Uiso 0.044(3) 1 d R U P D 2
C4 C 1.0027(4) 0.6521(3) 0.4903(3) 0.0351(8) Uani 0.718(2) 1 d D . P E 1
H4A H 0.914702 0.580573 0.424233 0.053 Uiso 0.718(2) 1 calc R U P E 1
H4B H 1.015939 0.633413 0.562944 0.053 Uiso 0.718(2) 1 calc R U P E 1
H4C H 1.083477 0.663098 0.481946 0.053 Uiso 0.718(2) 1 calc R U P E 1
C4' C 1.0298(9) 0.6731(8) 0.4402(8) 0.0214(17) Uani 0.238(2) 1 d D U P E 3
H4'A H 0.941462 0.595188 0.381970 0.032 Uiso 0.238(2) 1 calc R U P E 3
H4'B H 1.088443 0.649712 0.502146 0.032 Uiso 0.238(2) 1 calc R U P E 3
H4'C H 1.082025 0.716316 0.403199 0.032 Uiso 0.238(2) 1 calc R U P E 3
O8 O 0.94679(16) 1.08031(15) 0.30258(13) 0.0267(3) Uani 1 1 d . . . . .
H8 H 0.902789 1.058166 0.228638 0.032 Uiso 0.059(3) 1 d R U P F 2
C5 C 0.8738(3) 1.0436(3) 0.1799(2) 0.0364(6) Uani 0.941(3) 1 d . . P F 1
H5A H 0.942212 1.079733 0.154311 0.055 Uiso 0.941(3) 1 calc R U P F 1
H5B H 0.806364 1.075897 0.152695 0.055 Uiso 0.941(3) 1 calc R U P F 1
H5C H 0.822015 0.949521 0.147378 0.055 Uiso 0.941(3) 1 calc R U P F 1
O9 O 0.78634(14) 1.03260(13) 0.50888(13) 0.0235(3) Uani 1 1 d . . . . .
O10 O 1.000000 1.000000 0.500000 0.0187(4) Uani 1 2 d S . P . .
C6 C 0.6410(2) 0.9791(2) 0.4737(2) 0.0264(4) Uani 1 1 d . . . . .
H6A H 0.588377 0.890217 0.422277 0.040 Uiso 1 1 calc R U . . .
H6B H 0.602678 1.029825 0.431948 0.040 Uiso 1 1 calc R U . . .
H6C H 0.631215 0.980144 0.542500 0.040 Uiso 1 1 calc R U . . .
N1 N 0.51368(16) 0.75098(15) 0.79236(14) 0.0182(3) Uani 1 1 d . . . . .
C7 C 0.65144(19) 0.87600(17) 0.83622(17) 0.0199(4) Uani 1 1 d . . . . .
H7A H 0.705440 0.903946 0.922416 0.024 Uiso 1 1 calc R U . . .
H7B H 0.709288 0.858285 0.809195 0.024 Uiso 1 1 calc R U . . .
C8 C 0.6345(2) 0.98660(18) 0.79830(18) 0.0219(4) Uani 1 1 d . . . . .
H8A H 0.561984 0.994785 0.810501 0.026 Uiso 1 1 calc R U . . .
H8B H 0.601725 0.969015 0.714294 0.026 Uiso 1 1 calc R U . . .
C9 C 0.7762(2) 1.11190(18) 0.86851(18) 0.0236(4) Uani 1 1 d . . . . .
H9A H 0.803013 1.134264 0.951293 0.028 Uiso 1 1 calc R U . . .
H9B H 0.851004 1.099774 0.863978 0.028 Uiso 1 1 calc R U . . .
C10 C 0.7675(2) 1.2219(2) 0.8230(2) 0.0324(5) Uani 1 1 d . . . . .
H10A H 0.743256 1.200824 0.741664 0.049 Uiso 1 1 calc R U . . .
H10B H 0.859486 1.300907 0.870085 0.049 Uiso 1 1 calc R U . . .
H10C H 0.694015 1.234523 0.828125 0.049 Uiso 1 1 calc R U . . .
C11 C 0.4131(2) 0.71339(18) 0.66234(17) 0.0205(4) Uani 1 1 d . . . . .
H11A H 0.387358 0.781461 0.647759 0.025 Uiso 1 1 calc R U . . .
H11B H 0.324715 0.633213 0.638987 0.025 Uiso 1 1 calc R U . . .
C12 C 0.4694(2) 0.69239(19) 0.58426(17) 0.0223(4) Uani 1 1 d . . . . .
H12A H 0.490495 0.620991 0.593735 0.027 Uiso 1 1 calc R U . . .
H12B H 0.558522 0.771136 0.606436 0.027 Uiso 1 1 calc R U . . .
C13 C 0.3577(2) 0.6601(2) 0.45765(19) 0.0276(4) Uani 1 1 d . . . . .
H13A H 0.263777 0.594258 0.441808 0.033 Uiso 1 1 calc R U . . .
H13B H 0.351721 0.738218 0.445634 0.033 Uiso 1 1 calc R U . . .
C14 C 0.3912(3) 0.6102(2) 0.3717(2) 0.0330(5) Uani 1 1 d . . . . .
H14A H 0.319541 0.595247 0.292197 0.049 Uiso 1 1 calc R U . . .
H14B H 0.390234 0.529308 0.379200 0.049 Uiso 1 1 calc R U . . .
H14C H 0.485439 0.673859 0.388560 0.049 Uiso 1 1 calc R U . . .
C15 C 0.4414(2) 0.77082(18) 0.85630(17) 0.0205(4) Uani 1 1 d . . . . .
H15A H 0.430743 0.847329 0.846087 0.025 Uiso 1 1 calc R U . . .
H15B H 0.504894 0.790007 0.940510 0.025 Uiso 1 1 calc R U . . .
C16 C 0.2961(2) 0.65816(19) 0.81782(18) 0.0228(4) Uani 1 1 d . . . . .
H16A H 0.302200 0.578427 0.819428 0.027 Uiso 1 1 calc R U . . .
H16B H 0.226882 0.645631 0.737072 0.027 Uiso 1 1 calc R U . . .
C17 C 0.2462(2) 0.6855(2) 0.8995(2) 0.0273(4) Uani 1 1 d . . . . .
H17A H 0.302609 0.677626 0.975469 0.033 Uiso 1 1 calc R U . . .
H17B H 0.263768 0.775008 0.913059 0.033 Uiso 1 1 calc R U . . .
C18 C 0.0890(3) 0.5940(2) 0.8508(2) 0.0363(5) Uani 1 1 d . . . . .
H18A H 0.032319 0.605678 0.778229 0.054 Uiso 1 1 calc R U . . .
H18B H 0.062848 0.612329 0.907566 0.054 Uiso 1 1 calc R U . . .
H18C H 0.070575 0.505072 0.835171 0.054 Uiso 1 1 calc R U . . .
C19 C 0.5488(2) 0.64404(18) 0.81518(18) 0.0219(4) Uani 1 1 d . . . . .
H19A H 0.459072 0.560731 0.771688 0.026 Uiso 1 1 calc R U . . .
H19B H 0.609287 0.644583 0.783010 0.026 Uiso 1 1 calc R U . . .
C20 C 0.6237(2) 0.6509(2) 0.9417(2) 0.0274(4) Uani 1 1 d . . . . .
H20A H 0.555850 0.626986 0.969754 0.033 Uiso 1 1 calc R U . . .
H20B H 0.701820 0.739854 0.990050 0.033 Uiso 1 1 calc R U . . .
C21 C 0.6840(3) 0.5586(2) 0.9533(2) 0.0380(6) Uani 1 1 d . . . . .
H21A H 0.708596 0.545414 1.030105 0.046 Uiso 1 1 calc R U . . .
H21B H 0.609277 0.474272 0.892614 0.046 Uiso 1 1 calc R U . . .
C22 C 0.8154(3) 0.6060(3) 0.9419(3) 0.0492(7) Uani 1 1 d . . . . .
H22A H 0.791613 0.617464 0.865375 0.074 Uiso 1 1 calc R U . . .
H22B H 0.847951 0.542559 0.949826 0.074 Uiso 1 1 calc R U . . .
H22C H 0.891069 0.688249 1.003080 0.074 Uiso 1 1 calc R U . . .

loop_
_atom_site_aniso_label
_atom_site_aniso_U_11
_atom_site_aniso_U_22
_atom_site_aniso_U_33
_atom_site_aniso_U_23
_atom_site_aniso_U_13
_atom_site_aniso_U_12
V1 0.01443(16) 0.01280(16) 0.0361(2) 0.00494(14) 0.00602(15) 0.00572(13)
V2 0.02147(17) 0.02419(18) 0.0327(2) 0.01356(15) 0.01486(15) 0.01469(14)
V3 0.01460(16) 0.01504(16) 0.02841(18) 0.00841(13) 0.00839(14) 0.00833(13)
O1 0.0219(8) 0.0182(7) 0.0579(11) 0.0025(7) 0.0071(8) 0.0085(6)
O2 0.0430(10) 0.0533(11) 0.0476(10) 0.0301(9) 0.0322(9) 0.0354(9)
O3 0.0232(7) 0.0242(7) 0.0354(8) 0.0124(6) 0.0124(6) 0.0150(6)
O4 0.0295(8) 0.0257(7) 0.0295(8) 0.0055(6) 0.0101(7) 0.0176(6)
C1 0.0437(18) 0.0368(17) 0.0375(17) 0.0082(14) 0.0264(15) 0.0253(15)
O5 0.0173(7) 0.0183(7) 0.0369(9) 0.0029(6) -0.0004(6) 0.0089(6)
C2 0.0347(14) 0.0273(12) 0.0261(12) 0.0010(10) -0.0053(11) 0.0152(11)
O6 0.0213(7) 0.0185(7) 0.0508(10) 0.0181(7) 0.0197(7) 0.0102(6)
C3 0.0337(13) 0.0266(12) 0.0731(19) 0.0321(13) 0.0343(14) 0.0185(11)
O7 0.0178(6) 0.0132(6) 0.0365(8) 0.0087(6) 0.0100(6) 0.0088(5)
C4 0.0325(17) 0.0188(14) 0.044(2) 0.0045(14) 0.0092(16) 0.0170(13)
C4' 0.021(2) 0.020(2) 0.024(2) 0.0060(17) 0.0098(17) 0.0124(17)
O8 0.0267(7) 0.0324(8) 0.0304(8) 0.0180(6) 0.0154(6) 0.0201(6)
C5 0.0393(14) 0.0536(16) 0.0329(13) 0.0247(12) 0.0210(12) 0.0322(13)
O9 0.0158(6) 0.0214(7) 0.0356(8) 0.0127(6) 0.0129(6) 0.0107(5)
O10 0.0142(8) 0.0145(8) 0.0250(10) 0.0072(7) 0.0081(8) 0.0069(7)
C6 0.0192(9) 0.0289(10) 0.0345(11) 0.0133(9) 0.0149(9) 0.0128(8)
N1 0.0158(7) 0.0161(7) 0.0240(8) 0.0088(6) 0.0101(7) 0.0086(6)
C7 0.0150(8) 0.0164(8) 0.0240(9) 0.0074(7) 0.0084(8) 0.0057(7)
C8 0.0202(9) 0.0180(9) 0.0269(10) 0.0100(8) 0.0116(8) 0.0089(8)
C9 0.0230(10) 0.0191(9) 0.0264(10) 0.0084(8) 0.0118(8) 0.0091(8)
C10 0.0303(11) 0.0211(10) 0.0406(13) 0.0150(9) 0.0157(10) 0.0099(9)
C11 0.0168(9) 0.0188(9) 0.0233(9) 0.0072(7) 0.0087(8) 0.0082(7)
C12 0.0218(9) 0.0192(9) 0.0262(10) 0.0074(8) 0.0129(8) 0.0097(8)
C13 0.0321(11) 0.0248(10) 0.0267(10) 0.0093(8) 0.0144(9) 0.0152(9)
C14 0.0470(14) 0.0282(11) 0.0294(11) 0.0122(9) 0.0218(11) 0.0203(10)
C15 0.0204(9) 0.0200(9) 0.0247(9) 0.0093(7) 0.0133(8) 0.0108(8)
C16 0.0207(9) 0.0211(9) 0.0295(10) 0.0097(8) 0.0152(8) 0.0100(8)
C17 0.0290(11) 0.0261(10) 0.0358(11) 0.0134(9) 0.0218(10) 0.0149(9)
C18 0.0296(12) 0.0419(13) 0.0453(14) 0.0143(11) 0.0260(11) 0.0169(10)
C19 0.0195(9) 0.0167(9) 0.0324(11) 0.0106(8) 0.0135(8) 0.0107(7)
C20 0.0259(10) 0.0242(10) 0.0336(11) 0.0157(9) 0.0137(9) 0.0139(9)
C21 0.0291(11) 0.0314(12) 0.0519(15) 0.0222(11) 0.0144(11) 0.0188(10)
C22 0.0352(14) 0.0608(18) 0.0567(17) 0.0226(14) 0.0181(13) 0.0332(13)

loop_
_atom_type_symbol
_atom_type_description
_atom_type_scat_dispersion_real
_atom_type_scat_dispersion_imag
_atom_type_scat_source
C C 0.0181 0.0091 'International Tables Vol C Tables 4.2.6.8 and 6.1.1.4'
H H 0.0000 0.0000 'International Tables Vol C Tables 4.2.6.8 and 6.1.1.4'
N N 0.0311 0.0180 'International Tables Vol C Tables 4.2.6.8 and 6.1.1.4'
O O 0.0492 0.0322 'International Tables Vol C Tables 4.2.6.8 and 6.1.1.4'
V V 0.0687 2.1097 'International Tables Vol C Tables 4.2.6.8 and 6.1.1.4'

loop_
_geom_angle_atom_site_label_1
_geom_angle_atom_site_label_2
_geom_angle_atom_site_label_3
_geom_angle
_geom_angle_site_symmetry_1
_geom_angle_site_symmetry_3
_geom_angle_publ_flag
O1 V1 O4 99.62(9) . . ?
O1 V1 O5 99.39(7) . . ?
O1 V1 O6 99.92(9) . . ?
O1 V1 O7 100.93(7) . . ?
O1 V1 O10 178.73(7) . . ?
O4 V1 O6 160.46(6) . . ?
O4 V1 O10 79.87(4) . . ?
O5 V1 O4 88.38(7) . . ?
O5 V1 O6 88.53(7) . . ?
O5 V1 O10 79.45(4) . . ?
O6 V1 O10 80.60(4) . . ?
O7 V1 O4 88.83(6) . . ?
O7 V1 O5 159.67(6) . . ?
O7 V1 O6 87.41(6) . . ?
O7 V1 O10 80.24(4) . . ?
O2 V2 O4 101.04(9) . . ?
O2 V2 O6 98.46(9) . 2_776 ?
O2 V2 O8 99.88(7) . . ?
O2 V2 O9 99.46(7) . 2_776 ?
O2 V2 O10 179.04(8) . . ?
O4 V2 O10 79.81(5) . . ?
O6 V2 O4 160.47(7) 2_776 . ?
O6 V2 O8 87.96(6) 2_776 . ?
O6 V2 O9 90.30(6) 2_776 2_776 ?
O6 V2 O10 80.70(5) 2_776 . ?
O8 V2 O4 87.60(6) . . ?
O8 V2 O9 160.63(6) . 2_776 ?
O8 V2 O10 80.58(4) . . ?
O9 V2 O4 87.64(6) 2_776 . ?
O9 V2 O10 80.10(4) 2_776 . ?
O3 V3 O5 100.34(7) . . ?
O3 V3 O7 99.20(7) . 2_776 ?
O3 V3 O8 98.97(7) . . ?
O3 V3 O9 99.88(7) . . ?
O3 V3 O10 179.50(6) . . ?
O5 V3 O7 160.45(6) . 2_776 ?
O5 V3 O8 89.02(7) . . ?
O5 V3 O9 88.05(7) . . ?
O5 V3 O10 80.07(4) . . ?
O7 V3 O8 88.62(6) 2_776 . ?
O7 V3 O9 87.94(6) 2_776 . ?
O7 V3 O10 80.40(4) 2_776 . ?
O8 V3 O10 80.74(4) . . ?
O9 V3 O8 161.14(6) . . ?
O9 V3 O10 80.41(4) . . ?
V1 O4 V2 109.95(7) . . ?
V1 O4 H4 114.8 . . ?
V2 O4 H4 117.9 . . ?
C1 O4 V1 114.82(17) . . ?
C1 O4 V2 117.90(18) . . ?
O4 C1 H1A 109.5 . . ?
O4 C1 H1B 109.5 . . ?
O4 C1 H1C 109.5 . . ?
H1A C1 H1B 109.5 . . ?
H1A C1 H1C 109.5 . . ?
H1B C1 H1C 109.5 . . ?
V1 O5 H5 122.4 . . ?
V3 O5 V1 110.28(7) . . ?
V3 O5 H5 126.7 . . ?
C2 O5 V1 122.41(14) . . ?
C2 O5 V3 126.70(14) . . ?
O5 C2 H2A 109.5 . . ?
O5 C2 H2B 109.5 . . ?
O5 C2 H2C 109.5 . . ?
H2A C2 H2B 109.5 . . ?
H2A C2 H2C 109.5 . . ?
H2B C2 H2C 109.5 . . ?
V1 O6 H6 116.2 . . ?
V2 O6 V1 109.05(6) 2_776 . ?
V2 O6 H6 116.3 2_776 . ?
C3 O6 V1 116.17(15) . . ?
C3 O6 V2 116.35(16) . 2_776 ?
O6 C3 H3A 109.5 . . ?
O6 C3 H3B 109.5 . . ?
O6 C3 H3C 109.5 . . ?
H3A C3 H3B 109.5 . . ?
H3A C3 H3C 109.5 . . ?
H3B C3 H3C 109.5 . . ?
V1 O7 V3 109.56(6) . 2_776 ?
V1 O7 H7 128.1 . . ?
V3 O7 H7 122.2 2_776 . ?
C4 O7 V1 128.20(17) . . ?
C4 O7 V3 122.07(16) . 2_776 ?
C4' O7 V1 116.7(3) . . ?
O7 C4 H4A 109.5 . . ?
O7 C4 H4B 109.5 . . ?
O7 C4 H4C 109.5 . . ?
H4A C4 H4B 109.5 . . ?
H4A C4 H4C 109.5 . . ?
H4B C4 H4C 109.5 . . ?
O7 C4' H4'A 109.5 . . ?
O7 C4' H4'B 109.5 . . ?
O7 C4' H4'C 109.5 . . ?
H4'A C4' H4'B 109.5 . . ?
H4'A C4' H4'C 109.5 . . ?
H4'B C4' H4'C 109.5 . . ?
V2 O8 V3 108.81(7) . . ?
V2 O8 H8 117.5 . . ?
V3 O8 H8 121.3 . . ?
C5 O8 V2 117.48(14) . . ?
C5 O8 V3 121.30(14) . . ?
O8 C5 H5A 109.5 . . ?
O8 C5 H5B 109.5 . . ?
O8 C5 H5C 109.5 . . ?
H5A C5 H5B 109.5 . . ?
H5A C5 H5C 109.5 . . ?
H5B C5 H5C 109.5 . . ?
V2 O9 V3 109.34(6) 2_776 . ?
C6 O9 V2 119.25(12) . 2_776 ?
C6 O9 V3 119.01(13) . . ?
V1 O10 V1 179.999(13) . 2_776 ?
V1 O10 V2 90.375(13) . . ?
V1 O10 V2 89.624(13) 2_776 . ?
V1 O10 V2 90.375(13) 2_776 2_776 ?
V1 O10 V2 89.626(13) . 2_776 ?
V2 O10 V2 180.0 2_776 . ?
V3 O10 V1 90.189(12) 2_776 2_776 ?
V3 O10 V1 89.811(12) . 2_776 ?
V3 O10 V1 89.811(12) 2_776 . ?
V3 O10 V1 90.189(12) . . ?
V3 O10 V2 89.861(12) 2_776 2_776 ?
V3 O10 V2 90.139(12) 2_776 . ?
V3 O10 V2 89.860(12) . . ?
V3 O10 V2 90.140(12) . 2_776 ?
V3 O10 V3 179.999(12) . 2_776 ?
O9 C6 H6A 109.5 . . ?
O9 C6 H6B 109.5 . . ?
O9 C6 H6C 109.5 . . ?
H6A C6 H6B 109.5 . . ?
H6A C6 H6C 109.5 . . ?
H6B C6 H6C 109.5 . . ?
C11 N1 C7 111.67(14) . . ?
C11 N1 C15 108.65(14) . . ?
C11 N1 C19 108.25(15) . . ?
C15 N1 C7 108.05(14) . . ?
C19 N1 C7 108.81(14) . . ?
C19 N1 C15 111.44(14) . . ?
N1 C7 H7A 108.4 . . ?
N1 C7 H7B 108.4 . . ?
H7A C7 H7B 107.4 . . ?
C8 C7 N1 115.71(15) . . ?
C8 C7 H7A 108.4 . . ?
C8 C7 H7B 108.4 . . ?
C7 C8 H8A 109.7 . . ?
C7 C8 H8B 109.7 . . ?
C7 C8 C9 110.01(16) . . ?
H8A C8 H8B 108.2 . . ?
C9 C8 H8A 109.7 . . ?
C9 C8 H8B 109.7 . . ?
C8 C9 H9A 109.4 . . ?
C8 C9 H9B 109.4 . . ?
H9A C9 H9B 108.0 . . ?
C10 C9 C8 111.37(17) . . ?
C10 C9 H9A 109.4 . . ?
C10 C9 H9B 109.4 . . ?
C9 C10 H10A 109.5 . . ?
C9 C10 H10B 109.5 . . ?
C9 C10 H10C 109.5 . . ?
H10A C10 H10B 109.5 . . ?
H10A C10 H10C 109.5 . . ?
H10B C10 H10C 109.5 . . ?
N1 C11 H11A 108.3 . . ?
N1 C11 H11B 108.3 . . ?
N1 C11 C12 115.95(15) . . ?
H11A C11 H11B 107.4 . . ?
C12 C11 H11A 108.3 . . ?
C12 C11 H11B 108.3 . . ?
C11 C12 H12A 109.9 . . ?
C11 C12 H12B 109.9 . . ?
C11 C12 C13 109.10(16) . . ?
H12A C12 H12B 108.3 . . ?
C13 C12 H12A 109.9 . . ?
C13 C12 H12B 109.9 . . ?
C12 C13 H13A 109.1 . . ?
C12 C13 H13B 109.1 . . ?
H13A C13 H13B 107.8 . . ?
C14 C13 C12 112.54(18) . . ?
C14 C13 H13A 109.1 . . ?
C14 C13 H13B 109.1 . . ?
C13 C14 H14A 109.5 . . ?
C13 C14 H14B 109.5 . . ?
C13 C14 H14C 109.5 . . ?
H14A C14 H14B 109.5 . . ?
H14A C14 H14C 109.5 . . ?
H14B C14 H14C 109.5 . . ?
N1 C15 H15A 108.4 . . ?
N1 C15 H15B 108.4 . . ?
N1 C15 C16 115.65(16) . . ?
H15A C15 H15B 107.4 . . ?
C16 C15 H15A 108.4 . . ?
C16 C15 H15B 108.4 . . ?
C15 C16 H16A 109.8 . . ?
C15 C16 H16B 109.8 . . ?
C15 C16 C17 109.44(17) . . ?
H16A C16 H16B 108.2 . . ?
C17 C16 H16A 109.8 . . ?
C17 C16 H16B 109.8 . . ?
C16 C17 H17A 109.1 . . ?
C16 C17 H17B 109.1 . . ?
H17A C17 H17B 107.9 . . ?
C18 C17 C16 112.31(19) . . ?
C18 C17 H17A 109.1 . . ?
C18 C17 H17B 109.1 . . ?
C17 C18 H18A 109.5 . . ?
C17 C18 H18B 109.5 . . ?
C17 C18 H18C 109.5 . . ?
H18A C18 H18B 109.5 . . ?
H18A C18 H18C 109.5 . . ?
H18B C18 H18C 109.5 . . ?
N1 C19 H19A 108.3 . . ?
N1 C19 H19B 108.3 . . ?
H19A C19 H19B 107.4 . . ?
C20 C19 N1 115.98(16) . . ?
C20 C19 H19A 108.3 . . ?
C20 C19 H19B 108.3 . . ?
C19 C20 H20A 109.8 . . ?
C19 C20 H20B 109.8 . . ?
C19 C20 C21 109.51(19) . . ?
H20A C20 H20B 108.2 . . ?
C21 C20 H20A 109.8 . . ?
C21 C20 H20B 109.8 . . ?
C20 C21 H21A 108.8 . . ?
C20 C21 H21B 108.8 . . ?
H21A C21 H21B 107.7 . . ?
C22 C21 C20 113.8(2) . . ?
C22 C21 H21A 108.8 . . ?
C22 C21 H21B 108.8 . . ?
C21 C22 H22A 109.5 . . ?
C21 C22 H22B 109.5 . . ?
C21 C22 H22C 109.5 . . ?
H22A C22 H22B 109.5 . . ?
H22A C22 H22C 109.5 . . ?
H22B C22 H22C 109.5 . . ?

loop_
_geom_bond_atom_site_label_1
_geom_bond_atom_site_label_2
_geom_bond_distance
_geom_bond_site_symmetry_2
_geom_bond_publ_flag
V1 O1 1.6103(16) . ?
V1 O4 2.0060(17) . ?
V1 O5 2.0018(14) . ?
V1 O6 2.0078(17) . ?
V1 O7 1.9926(14) . ?
V1 O10 2.3145(3) . ?
V2 O2 1.6091(16) . ?
V2 O4 2.0061(16) . ?
V2 O6 2.0002(16) 2_776 ?
V2 O8 2.0024(14) . ?
V2 O9 2.0042(14) 2_776 ?
V2 O10 2.3167(4) . ?
V3 O3 1.6118(14) . ?
V3 O5 1.9843(15) . ?
V3 O7 1.9981(14) 2_776 ?
V3 O8 2.0104(15) . ?
V3 O9 2.0052(15) . ?
V3 O10 2.3036(3) . ?
O4 H4 0.8501 . ?
O4 C1 1.397(3) . ?
C1 H1A 0.9800 . ?
C1 H1B 0.9800 . ?
C1 H1C 0.9800 . ?
O5 H5 0.8500 . ?
O5 C2 1.371(3) . ?
C2 H2A 0.9800 . ?
C2 H2B 0.9800 . ?
C2 H2C 0.9800 . ?
O6 H6 0.8502 . ?
O6 C3 1.431(3) . ?
C3 H3A 0.9800 . ?
C3 H3B 0.9800 . ?
C3 H3C 0.9800 . ?
O7 H7 0.8499 . ?
O7 C4 1.395(3) . ?
O7 C4' 1.549(8) . ?
C4 H4A 0.9800 . ?
C4 H4B 0.9800 . ?
C4 H4C 0.9800 . ?
C4' H4'A 0.9800 . ?
C4' H4'B 0.9800 . ?
C4' H4'C 0.9800 . ?
O8 H8 0.8500 . ?
O8 C5 1.411(3) . ?
C5 H5A 0.9800 . ?
C5 H5B 0.9800 . ?
C5 H5C 0.9800 . ?
O9 C6 1.414(2) . ?
C6 H6A 0.9800 . ?
C6 H6B 0.9800 . ?
C6 H6C 0.9800 . ?
N1 C7 1.524(2) . ?
N1 C11 1.520(2) . ?
N1 C15 1.522(2) . ?
N1 C19 1.520(2) . ?
C7 H7A 0.9900 . ?
C7 H7B 0.9900 . ?
C7 C8 1.520(3) . ?
C8 H8A 0.9900 . ?
C8 H8B 0.9900 . ?
C8 C9 1.527(3) . ?
C9 H9A 0.9900 . ?
C9 H9B 0.9900 . ?
C9 C10 1.524(3) . ?
C10 H10A 0.9800 . ?
C10 H10B 0.9800 . ?
C10 H10C 0.9800 . ?
C11 H11A 0.9900 . ?
C11 H11B 0.9900 . ?
C11 C12 1.524(3) . ?
C12 H12A 0.9900 . ?
C12 H12B 0.9900 . ?
C12 C13 1.527(3) . ?
C13 H13A 0.9900 . ?
C13 H13B 0.9900 . ?
C13 C14 1.524(3) . ?
C14 H14A 0.9800 . ?
C14 H14B 0.9800 . ?
C14 H14C 0.9800 . ?
C15 H15A 0.9900 . ?
C15 H15B 0.9900 . ?
C15 C16 1.524(3) . ?
C16 H16A 0.9900 . ?
C16 H16B 0.9900 . ?
C16 C17 1.526(3) . ?
C17 H17A 0.9900 . ?
C17 H17B 0.9900 . ?
C17 C18 1.522(3) . ?
C18 H18A 0.9800 . ?
C18 H18B 0.9800 . ?
C18 H18C 0.9800 . ?
C19 H19A 0.9900 . ?
C19 H19B 0.9900 . ?
C19 C20 1.517(3) . ?
C20 H20A 0.9900 . ?
C20 H20B 0.9900 . ?
C20 C21 1.533(3) . ?
C21 H21A 0.9900 . ?
C21 H21B 0.9900 . ?
C21 C22 1.525(4) . ?
C22 H22A 0.9800 . ?
C22 H22B 0.9800 . ?
C22 H22C 0.9800 . ?

loop_
_geom_torsion_atom_site_label_1
_geom_torsion_atom_site_label_2
_geom_torsion_atom_site_label_3
_geom_torsion_atom_site_label_4
_geom_torsion
_geom_torsion_site_symmetry_1
_geom_torsion_site_symmetry_2
_geom_torsion_site_symmetry_3
_geom_torsion_site_symmetry_4
_geom_torsion_publ_flag
N1 C7 C8 C9 167.75(16) . . . . ?
N1 C11 C12 C13 -178.02(15) . . . . ?
N1 C15 C16 C17 172.80(16) . . . . ?
N1 C19 C20 C21 -166.08(17) . . . . ?
C7 N1 C11 C12 59.6(2) . . . . ?
C7 N1 C15 C16 176.02(15) . . . . ?
C7 N1 C19 C20 70.3(2) . . . . ?
C7 C8 C9 C10 173.27(18) . . . . ?
C11 N1 C7 C8 48.4(2) . . . . ?
C11 N1 C15 C16 54.7(2) . . . . ?
C11 N1 C19 C20 -168.18(16) . . . . ?
C11 C12 C13 C14 -167.91(17) . . . . ?
C15 N1 C7 C8 -71.0(2) . . . . ?
C15 N1 C11 C12 178.69(15) . . . . ?
C15 N1 C19 C20 -48.8(2) . . . . ?
C15 C16 C17 C18 166.24(18) . . . . ?
C19 N1 C7 C8 167.83(16) . . . . ?
C19 N1 C11 C12 -60.15(19) . . . . ?
C19 N1 C15 C16 -64.5(2) . . . . ?
C19 C20 C21 C22 74.0(3) . . . . ?
